data_9008141
loop_
_publ_author_name
'Boucher, M. L.'
'Peacor, D. R.'

_publ_section_title
;
 The crystal structure of alamosite, PbSiO3
;
_journal_name_full 'Zeitschrift fur Kristallographie'
_journal_page_first 98
_journal_page_last 111
_journal_volume 126
_journal_year 1968
_chemical_compound_source 'Alamos, Sonora, Mexico'
_chemical_formula_sum 'O3 Pb Si'
_chemical_name_mineral Alamosite
_space_group_IT_number 13
_symmetry_space_group_name_Hall '-P 2yac'
_symmetry_space_group_name_H-M 'P 1 2/n 1'
_cell_angle_alpha 90
_cell_angle_beta 113.25
_cell_angle_gamma 90
_cell_length_a 11.23
_cell_length_b 7.08
_cell_length_c 12.26
_cell_formula_units_Z 12
_cell_volume 895.613
_database_code_amcsd 0010657
_exptl_crystal_density_diffrn 6.303
_cod_original_formula_sum 'Pb Si O3'
_cod_database_code 9008141

loop_
_space_group_symop_operation_xyz
x,y,z
1/2-x,y,1/2-z
1/2+x,-y,1/2+z
-x,-y,-z

loop_
_atom_site_label
_atom_site_fract_x
_atom_site_fract_y
_atom_site_fract_z
_atom_site_U_iso_or_equiv
Pb1 0.54470 0.06670 0.67390 0.00823
Pb2 0.40960 0.38570 0.84690 0.00671
Pb3 0.29890 0.30410 0.09990 0.00722
Si1 0.61800 0.12540 0.15390 0.00443
Si2 0.52920 0.40700 0.39140 0.00557
Si3 0.71220 0.18240 0.96160 0.00253
O1 0.50000 0.50000 0.50000 0.00975
O2 0.75000 0.22490 0.25000 0.00937
O3 0.64180 0.24580 0.45760 0.01887
O4 0.65810 0.05970 0.04190 0.00722
O5 0.50700 0.28750 0.10710 0.00431
O6 0.57580 0.94420 0.21320 0.01393
O7 0.40410 0.29350 0.30360 0.00925
O8 0.42090 0.42650 0.67100 0.00975
O9 0.62690 0.37280 0.91590 0.01545
O10 0.71390 0.04970 0.85380 0.00317

loop_
_cod_related_entry_id
_cod_related_entry_database
_cod_related_entry_code
1 AMCSD 0010657
